data_2220282
loop_
_publ_author_name
'Wang, Ai-Rong'

_publ_section_title
;
 Bis[4-(2-nitrobenzenesulfonamido)pyridinium] hexafluorosilicate
;
_journal_coeditor_code LX2077
_journal_issue 12
_journal_name_full 'Acta Crystallographica Section E'
_journal_page_first o2405
_journal_paper_doi 10.1107/S1600536808038191
_journal_volume 64
_journal_year 2008
_chemical_formula_iupac '2C11 H10 N3 O4 S + , Si F6 2-'
_chemical_formula_moiety '2C11 H10 N3 O4 S + , F6 Si 2-'
_chemical_formula_sum 'C22 H20 F6 N6 O8 S2 Si'
_chemical_formula_weight 702.65
_chemical_name_systematic
;
Bis[4-(2-nitrobenzenesulfonamido)pyridinium] hexafluorosilicate
;
_space_group_IT_number 15
_symmetry_cell_setting monoclinic
_symmetry_space_group_name_Hall '-C 2yc'
_symmetry_space_group_name_H-M 'C 1 2/c 1'
_atom_sites_solution_hydrogens difmap
_atom_sites_solution_primary direct
_atom_sites_solution_secondary difmap
_audit_creation_method SHELXL97
_cell_angle_alpha 90.00
_cell_angle_beta 110.95(3)
_cell_angle_gamma 90.00
_cell_formula_units_Z 4
_cell_length_a 22.691(5)
_cell_length_b 8.524(2)
_cell_length_c 14.776(3)
_cell_measurement_reflns_used 3772
_cell_measurement_temperature 113(2)
_cell_measurement_theta_max 27.472
_cell_measurement_theta_min 1.922
_cell_volume 2669.0(11)
_computing_cell_refinement 'CrystalClear (Rigaku/MSC, 2005)'
_computing_data_collection 'CrystalClear (Rigaku/MSC, 2005)'
_computing_data_reduction 'CrystalClear (Rigaku/MSC, 2005)'
_computing_molecular_graphics 'SHELXTL (Sheldrick, 2008)'
_computing_publication_material 'SHELXTL (Sheldrick, 2008)'
_computing_structure_refinement 'SHELXL97 (Sheldrick, 2008)'
_computing_structure_solution 'SHELXS97 (Sheldrick, 2008)'
_diffrn_ambient_temperature 113(2)
_diffrn_detector_area_resol_mean 7.31
_diffrn_measured_fraction_theta_full 0.997
_diffrn_measured_fraction_theta_max 0.997
_diffrn_measurement_device_type 'Rigaku Saturn CCD area-detector'
_diffrn_measurement_method '\w and \f'
_diffrn_radiation_monochromator confocal
_diffrn_radiation_source 'rotating anode'
_diffrn_radiation_type MoK\a
_diffrn_radiation_wavelength 0.71073
_diffrn_reflns_av_R_equivalents 0.0534
_diffrn_reflns_av_sigmaI/netI 0.0571
_diffrn_reflns_limit_h_max 29
_diffrn_reflns_limit_h_min -22
_diffrn_reflns_limit_k_max 11
_diffrn_reflns_limit_k_min -10
_diffrn_reflns_limit_l_max 19
_diffrn_reflns_limit_l_min -18
_diffrn_reflns_number 10620
_diffrn_reflns_theta_full 27.51
_diffrn_reflns_theta_max 27.51
_diffrn_reflns_theta_min 1.92
_exptl_absorpt_coefficient_mu 0.349
_exptl_absorpt_correction_T_max 0.986
_exptl_absorpt_correction_T_min 0.927
_exptl_absorpt_correction_type multi-scan
_exptl_absorpt_process_details '(CrystalClear; Rigaku/MSC, 2005)'
_exptl_crystal_colour colourless
_exptl_crystal_density_diffrn 1.749
_exptl_crystal_density_method 'not measured'
_exptl_crystal_description block
_exptl_crystal_F_000 1432
_exptl_crystal_size_max 0.22
_exptl_crystal_size_mid 0.16
_exptl_crystal_size_min 0.04
_refine_diff_density_max 0.382
_refine_diff_density_min -0.492
_refine_ls_extinction_method none
_refine_ls_goodness_of_fit_ref 1.057
_refine_ls_hydrogen_treatment mixed
_refine_ls_matrix_type full
_refine_ls_number_parameters 212
_refine_ls_number_reflns 3064
_refine_ls_number_restraints 0
_refine_ls_restrained_S_all 1.057
_refine_ls_R_factor_all 0.0548
_refine_ls_R_factor_gt 0.0434
_refine_ls_shift/su_max_lt 0.001
_refine_ls_shift/su_mean 0.000
_refine_ls_structure_factor_coef Fsqd
_refine_ls_weighting_details 'calc w = 1/[\s^2^(Fo^2^)+(0.0513P)^2^+1.0092P] where P=(Fo^2^+2Fc^2^)/3'
_refine_ls_weighting_scheme calc
_refine_ls_wR_factor_gt 0.1046
_refine_ls_wR_factor_ref 0.1109
_reflns_number_gt 2456
_reflns_number_total 3064
_reflns_threshold_expression I>2\s(I)
_cod_data_source_file lx2077.cif
_cod_data_source_block I
_cod_original_cell_volume 2669.0(10)
_cod_original_sg_symbol_Hall -C_2yc
_cod_original_sg_symbol_H-M 'C 2/c'
_cod_database_code 2220282
_cod_database_fobs_code 2220282

loop_
_symmetry_equiv_pos_as_xyz
'x, y, z'
'-x, y, -z+1/2'
'x+1/2, y+1/2, z'
'-x+1/2, y+1/2, -z+1/2'
'-x, -y, -z'
'x, -y, z-1/2'
'-x+1/2, -y+1/2, -z'
'x+1/2, -y+1/2, z-1/2'

loop_
_atom_site_type_symbol
_atom_site_label
_atom_site_fract_x
_atom_site_fract_y
_atom_site_fract_z
_atom_site_U_iso_or_equiv
_atom_site_adp_type
_atom_site_calc_flag
_atom_site_refinement_flags
_atom_site_occupancy
S S 0.61983(2) 0.29097(5) 0.52758(4) 0.01969(15) Uani d . 1
O O1 0.58452(8) 0.32136(18) 0.42794(11) 0.0273(4) Uani d . 1
O O2 0.63133(8) 0.13308(16) 0.56235(12) 0.0282(4) Uani d . 1
O O3 0.69576(9) 0.3188(2) 0.75056(13) 0.0473(5) Uani d . 1
O O4 0.78705(10) 0.2230(3) 0.7737(2) 0.0843(10) Uani d . 1
N N1 0.56160(8) 0.8430(2) 0.63088(13) 0.0192(4) Uani d . 1
H H1N 0.5583(14) 0.942(3) 0.639(2) 0.052(9) Uiso d . 1
N N2 0.58416(9) 0.3725(2) 0.59405(14) 0.0194(4) Uani d . 1
H H2N 0.5795(14) 0.315(3) 0.628(2) 0.043(9) Uiso d . 1
N N3 0.74149(10) 0.3008(2) 0.72703(15) 0.0363(5) Uani d . 1
C C1 0.57577(9) 0.5317(2) 0.60418(14) 0.0167(4) Uani d . 1
C C2 0.57532(9) 0.6398(2) 0.53308(14) 0.0177(4) Uani d . 1
H H2 0.5800 0.6058 0.4748 0.021 Uiso calc R 1
C C3 0.56798(9) 0.7955(2) 0.54852(15) 0.0193(4) Uani d . 1
H H3 0.5674 0.8704 0.5006 0.023 Uiso calc R 1
C C4 0.56074(9) 0.7410(2) 0.70051(14) 0.0195(4) Uani d . 1
H H4 0.5555 0.7784 0.7577 0.023 Uiso calc R 1
C C5 0.56742(9) 0.5837(2) 0.68832(14) 0.0185(4) Uani d . 1
H H5 0.5664 0.5109 0.7364 0.022 Uiso calc R 1
C C6 0.69299(10) 0.3905(2) 0.55358(15) 0.0192(4) Uani d . 1
C C7 0.70103(11) 0.4743(2) 0.47788(16) 0.0258(5) Uani d . 1
H H7 0.6675 0.4795 0.4169 0.031 Uiso calc R 1
C C8 0.75749(12) 0.5503(3) 0.49066(18) 0.0309(5) Uani d . 1
H H8 0.7620 0.6078 0.4385 0.037 Uiso calc R 1
C C9 0.80672(11) 0.5435(3) 0.57748(19) 0.0307(5) Uani d . 1
H H9 0.8451 0.5965 0.5854 0.037 Uiso calc R 1
C C10 0.80059(10) 0.4591(3) 0.65379(18) 0.0295(5) Uani d . 1
H H10 0.8347 0.4530 0.7141 0.035 Uiso calc R 1
C C11 0.74405(10) 0.3839(3) 0.64084(16) 0.0249(5) Uani d . 1
Si Si 1.0000 0.65155(9) 0.7500 0.01731(19) Uani d S 1
F F1 0.94232(7) 0.64561(14) 0.79977(10) 0.0303(3) Uani d . 1
F F2 0.96119(6) 0.51233(14) 0.67115(9) 0.0265(3) Uani d . 1
F F3 0.96052(7) 0.79039(14) 0.67359(9) 0.0333(3) Uani d . 1

loop_
_atom_site_aniso_label
_atom_site_aniso_U_11
_atom_site_aniso_U_22
_atom_site_aniso_U_33
_atom_site_aniso_U_12
_atom_site_aniso_U_13
_atom_site_aniso_U_23
S 0.0207(3) 0.0158(3) 0.0229(3) -0.0010(2) 0.0083(2) -0.00471(19)
O1 0.0294(9) 0.0304(8) 0.0199(8) -0.0032(7) 0.0060(6) -0.0071(6)
O2 0.0324(9) 0.0145(7) 0.0426(10) 0.0012(7) 0.0196(8) -0.0020(7)
O3 0.0360(11) 0.0728(14) 0.0333(11) 0.0026(10) 0.0127(8) 0.0205(10)
O4 0.0312(11) 0.112(2) 0.104(2) 0.0222(13) 0.0172(12) 0.0855(17)
N1 0.0217(9) 0.0125(8) 0.0228(10) 0.0012(7) 0.0073(7) -0.0012(7)
N2 0.0221(9) 0.0136(8) 0.0242(10) 0.0014(7) 0.0104(7) 0.0011(7)
N3 0.0227(10) 0.0443(13) 0.0350(12) -0.0019(9) 0.0019(9) 0.0175(10)
C1 0.0135(9) 0.0149(9) 0.0205(10) -0.0005(8) 0.0045(7) -0.0011(8)
C2 0.0195(10) 0.0196(10) 0.0138(10) 0.0015(8) 0.0060(8) -0.0017(8)
C3 0.0184(10) 0.0182(10) 0.0195(10) 0.0009(8) 0.0048(8) 0.0026(8)
C4 0.0178(10) 0.0244(10) 0.0165(10) 0.0018(9) 0.0064(8) -0.0008(8)
C5 0.0177(10) 0.0195(10) 0.0182(10) -0.0008(8) 0.0063(8) 0.0003(8)
C6 0.0202(10) 0.0168(9) 0.0219(11) 0.0020(8) 0.0092(8) -0.0028(8)
C7 0.0293(12) 0.0270(11) 0.0237(12) 0.0011(10) 0.0126(9) -0.0029(9)
C8 0.0367(14) 0.0297(12) 0.0359(14) -0.0016(11) 0.0247(11) -0.0002(10)
C9 0.0225(11) 0.0292(11) 0.0457(15) -0.0018(10) 0.0184(10) -0.0011(11)
C10 0.0187(11) 0.0289(11) 0.0377(14) 0.0019(10) 0.0060(9) 0.0040(10)
C11 0.0216(11) 0.0230(10) 0.0295(12) 0.0044(9) 0.0083(9) 0.0044(9)
Si 0.0263(4) 0.0132(4) 0.0144(4) 0.000 0.0098(3) 0.000
F1 0.0431(8) 0.0202(6) 0.0393(8) 0.0036(6) 0.0292(7) 0.0010(5)
F2 0.0306(7) 0.0222(6) 0.0233(7) -0.0018(6) 0.0056(5) -0.0054(5)
F3 0.0505(9) 0.0225(7) 0.0248(7) 0.0093(6) 0.0110(6) 0.0072(5)

loop_
_atom_type_symbol
_atom_type_description
_atom_type_scat_dispersion_real
_atom_type_scat_dispersion_imag
_atom_type_scat_source
C C 0.0033 0.0016 'International Tables Vol C Tables 4.2.6.8 and 6.1.1.4'
H H 0.0000 0.0000 'International Tables Vol C Tables 4.2.6.8 and 6.1.1.4'
N N 0.0061 0.0033 'International Tables Vol C Tables 4.2.6.8 and 6.1.1.4'
O O 0.0106 0.0060 'International Tables Vol C Tables 4.2.6.8 and 6.1.1.4'
F F 0.0171 0.0103 'International Tables Vol C Tables 4.2.6.8 and 6.1.1.4'
Si Si 0.0817 0.0704 'International Tables Vol C Tables 4.2.6.8 and 6.1.1.4'
S S 0.1246 0.1234 'International Tables Vol C Tables 4.2.6.8 and 6.1.1.4'

loop_
_geom_angle_atom_site_label_1
_geom_angle_atom_site_label_2
_geom_angle_atom_site_label_3
_geom_angle_site_symmetry_1
_geom_angle_site_symmetry_3
_geom_angle
O1 S O2 . . 120.30(10)
O1 S N2 . . 109.10(10)
O2 S N2 . . 104.47(10)
O1 S C6 . . 105.83(10)
O2 S C6 . . 109.54(10)
N2 S C6 . . 106.98(10)
C3 N1 C4 . . 122.20(18)
C3 N1 H1N . . 118(2)
C4 N1 H1N . . 120(2)
C1 N2 S . . 126.70(16)
C1 N2 H2N . . 122(2)
S N2 H2N . . 110(2)
O4 N3 O3 . . 123.2(2)
O4 N3 C11 . . 117.7(2)
O3 N3 C11 . . 119.09(19)
N2 C1 C2 . . 122.01(19)
N2 C1 C5 . . 118.34(18)
C2 C1 C5 . . 119.64(18)
C3 C2 C1 . . 118.97(19)
C3 C2 H2 . . 120.5
C1 C2 H2 . . 120.5
N1 C3 C2 . . 120.30(19)
N1 C3 H3 . . 119.8
C2 C3 H3 . . 119.8
N1 C4 C5 . . 119.82(19)
N1 C4 H4 . . 120.1
C5 C4 H4 . . 120.1
C4 C5 C1 . . 119.02(19)
C4 C5 H5 . . 120.5
C1 C5 H5 . . 120.5
C11 C6 C7 . . 117.3(2)
C11 C6 S . . 125.73(17)
C7 C6 S . . 116.81(16)
C8 C7 C6 . . 120.7(2)
C8 C7 H7 . . 119.7
C6 C7 H7 . . 119.7
C9 C8 C7 . . 120.8(2)
C9 C8 H8 . . 119.6
C7 C8 H8 . . 119.6
C8 C9 C10 . . 119.9(2)
C8 C9 H9 . . 120.0
C10 C9 H9 . . 120.0
C11 C10 C9 . . 119.0(2)
C11 C10 H10 . . 120.5
C9 C10 H10 . . 120.5
C10 C11 C6 . . 122.2(2)
C10 C11 N3 . . 115.0(2)
C6 C11 N3 . . 122.8(2)
F3 Si F3 2_756 . 89.03(10)
F3 Si F2 2_756 . 178.59(7)
F3 Si F2 . . 90.59(7)
F3 Si F2 2_756 2_756 90.59(7)
F3 Si F2 . 2_756 178.59(7)
F2 Si F2 . 2_756 89.82(9)
F3 Si F1 2_756 2_756 90.21(7)
F3 Si F1 . 2_756 92.20(7)
F2 Si F1 . 2_756 88.45(7)
F2 Si F1 2_756 2_756 89.16(7)
F3 Si F1 2_756 . 92.20(7)
F3 Si F1 . . 90.21(7)
F2 Si F1 . . 89.16(7)
F2 Si F1 2_756 . 88.45(7)
F1 Si F1 2_756 . 176.62(9)

loop_
_geom_bond_atom_site_label_1
_geom_bond_atom_site_label_2
_geom_bond_site_symmetry_2
_geom_bond_distance
S O1 . 1.426(2)
S O2 . 1.431(2)
S N2 . 1.634(2)
S C6 . 1.779(2)
O3 N3 . 1.216(3)
O4 N3 . 1.214(3)
N1 C3 . 1.338(3)
N1 C4 . 1.353(3)
N1 H1N . 0.86(3)
N2 C1 . 1.386(2)
N2 H2N . 0.73(3)
N3 C11 . 1.477(3)
C1 C2 . 1.395(3)
C1 C5 . 1.395(3)
C2 C3 . 1.367(3)
C2 H2 . 0.9500
C3 H3 . 0.9500
C4 C5 . 1.368(3)
C4 H4 . 0.9500
C5 H5 . 0.9500
C6 C11 . 1.393(3)
C6 C7 . 1.393(3)
C7 C8 . 1.387(3)
C7 H7 . 0.9500
C8 C9 . 1.368(3)
C8 H8 . 0.9500
C9 C10 . 1.385(3)
C9 H9 . 0.9500
C10 C11 . 1.385(3)
C10 H10 . 0.9500
Si F3 2_756 1.6597(14)
Si F3 . 1.6597(14)
Si F2 . 1.6756(13)
Si F2 2_756 1.6756(13)
Si F1 2_756 1.7161(13)
Si F1 . 1.7161(13)

loop_
_geom_hbond_atom_site_label_D
_geom_hbond_atom_site_label_H
_geom_hbond_atom_site_label_A
_geom_hbond_site_symmetry_A
_geom_hbond_distance_DH
_geom_hbond_distance_HA
_geom_hbond_distance_DA
_geom_hbond_angle_DHA
N1 H1N F1 4_656 0.86(3) 1.96(3) 2.789(2) 162(3)
N2 H2N F1 4_646 0.73(3) 1.97(3) 2.690(2) 171(3)
C4 H4 F2 4_656 0.95 2.35 3.141(2) 140.8
C5 H5 F3 4_646 0.95 2.50 3.426(3) 164.7

loop_
_geom_torsion_atom_site_label_1
_geom_torsion_atom_site_label_2
_geom_torsion_atom_site_label_3
_geom_torsion_atom_site_label_4
_geom_torsion
O1 S N2 C1 -65.8(2)
O2 S N2 C1 164.31(18)
C6 S N2 C1 48.2(2)
S N2 C1 C2 24.9(3)
S N2 C1 C5 -155.30(16)
N2 C1 C2 C3 -178.80(19)
C5 C1 C2 C3 1.4(3)
C4 N1 C3 C2 -1.5(3)
C1 C2 C3 N1 0.3(3)
C3 N1 C4 C5 0.9(3)
N1 C4 C5 C1 0.7(3)
N2 C1 C5 C4 178.30(18)
C2 C1 C5 C4 -1.9(3)
O1 S C6 C11 -175.15(18)
O2 S C6 C11 -44.1(2)
N2 S C6 C11 68.6(2)
O1 S C6 C7 0.70(18)
O2 S C6 C7 131.78(16)
N2 S C6 C7 -115.54(17)
C11 C6 C7 C8 -1.3(3)
S C6 C7 C8 -177.48(17)
C6 C7 C8 C9 0.6(3)
C7 C8 C9 C10 0.4(3)
C8 C9 C10 C11 -0.6(3)
C9 C10 C11 C6 -0.1(3)
C9 C10 C11 N3 -178.4(2)
C7 C6 C11 C10 1.0(3)
S C6 C11 C10 176.86(17)
C7 C6 C11 N3 179.2(2)
S C6 C11 N3 -5.0(3)
O4 N3 C11 C10 -43.6(3)
O3 N3 C11 C10 132.9(2)
O4 N3 C11 C6 138.1(3)
O3 N3 C11 C6 -45.4(3)
